data_1529404
loop_
_publ_author_name
'Arz, Marius I.'
'Gei\&s, Daniel'
'Stra\&smann, Martin'
'Schnakenburg, Gregor'
'Filippou, Alexander C.'

_publ_section_title
;
 Silicon(i) chemistry: the NHC-stabilised silicon(i) halides
 Si2X2(Idipp)2(X = Br, I) and the disilicon(i)-iodido cation
 [Si2(I)(Idipp)2]+
;
_journal_issue 11
_journal_name_full 'Chem. Sci.'
_journal_page_first 6515
_journal_paper_doi 10.1039/C5SC02681D
_journal_volume 6
_journal_year 2015
_chemical_formula_moiety 'C54 H72 I2 N4 Si2, 0.5(C6 H14)'
_chemical_formula_sum 'C57 H79 I2 N4 Si2'
_chemical_formula_weight 1130.22
_chemical_name_systematic
; 
 ? 
;
_space_group_IT_number 15
_symmetry_cell_setting monoclinic
_symmetry_space_group_name_Hall '-C 2yc'
_symmetry_space_group_name_H-M 'C 1 2/c 1'
_atom_sites_solution_hydrogens geom
_atom_sites_solution_primary direct
_atom_sites_solution_secondary difmap
_audit_creation_method SHELXL-97
_audit_update_record
;
2015-07-23 deposited with the CCDC.
2015-08-04 downloaded from the CCDC.
;
_cell_angle_alpha 90.00
_cell_angle_beta 125.507(2)
_cell_angle_gamma 90.00
_cell_formula_units_Z 8
_cell_length_a 38.872(2)
_cell_length_b 15.6801(9)
_cell_length_c 22.7851(13)
_cell_measurement_reflns_used 9713
_cell_measurement_temperature 100(2)
_cell_measurement_theta_max 29.73
_cell_measurement_theta_min 2.82
_cell_volume 11305.4(11)
_computing_cell_refinement 'Bruker SAINT 2011/1 (Bruker AXS, 2011)'
_computing_data_collection 'Bruker APEX2 2011/1 (Bruker AXS, 2011)'
_computing_data_reduction 'Bruker SAINT 2011/1 (Bruker AXS, 2011)'
_computing_molecular_graphics 'DIAMOND (Brandenburg, 1999)'
_computing_publication_material 'SHELXL97 (Sheldrick, 1997)'
_computing_structure_refinement 'SHELXL-97 (Sheldrick, 2008)'
_computing_structure_solution 'SHELXS-97 (Sheldrick, 2008)'
_diffrn_ambient_temperature 100(2)
_diffrn_detector_area_resol_mean 8.33333
_diffrn_measured_fraction_theta_full 0.998
_diffrn_measured_fraction_theta_max 0.998
_diffrn_measurement_device_type 'Bruker X8-KappaApexII'
_diffrn_measurement_method 'fine slicing \f and \w scans'
_diffrn_radiation_monochromator graphite
_diffrn_radiation_source 'fine-focus sealed tube'
_diffrn_radiation_type MoK\a
_diffrn_radiation_wavelength 0.71073
_diffrn_reflns_av_R_equivalents 0.0427
_diffrn_reflns_av_sigmaI/netI 0.0264
_diffrn_reflns_limit_h_max 51
_diffrn_reflns_limit_h_min -51
_diffrn_reflns_limit_k_max 20
_diffrn_reflns_limit_k_min -20
_diffrn_reflns_limit_l_max 30
_diffrn_reflns_limit_l_min -30
_diffrn_reflns_number 131812
_diffrn_reflns_theta_full 28.00
_diffrn_reflns_theta_max 28.00
_diffrn_reflns_theta_min 1.58
_exptl_absorpt_coefficient_mu 1.193
_exptl_absorpt_correction_T_max 0.9318
_exptl_absorpt_correction_T_min 0.5346
_exptl_absorpt_correction_type empirical
_exptl_absorpt_process_details 'SADABS 2009/2 (Bruker AXS, 2009)'
_exptl_crystal_colour red
_exptl_crystal_density_diffrn 1.328
_exptl_crystal_density_method 'not measured'
_exptl_crystal_description plate
_exptl_crystal_F_000 4664
_exptl_crystal_size_max 0.60
_exptl_crystal_size_mid 0.22
_exptl_crystal_size_min 0.06
_refine_diff_density_max 1.222
_refine_diff_density_min -0.676
_refine_diff_density_rms 0.078
_refine_ls_extinction_method none
_refine_ls_goodness_of_fit_ref 1.052
_refine_ls_hydrogen_treatment constr
_refine_ls_matrix_type full
_refine_ls_number_parameters 629
_refine_ls_number_reflns 13632
_refine_ls_number_restraints 75
_refine_ls_restrained_S_all 1.053
_refine_ls_R_factor_all 0.0420
_refine_ls_R_factor_gt 0.0281
_refine_ls_shift/su_max 0.009
_refine_ls_shift/su_mean 0.000
_refine_ls_structure_factor_coef Fsqd
_refine_ls_weighting_details 'calc w=1/[\s^2^(Fo^2^)+(0.0271P)^2^+27.4580P] where P=(Fo^2^+2Fc^2^)/3'
_refine_ls_weighting_scheme calc
_refine_ls_wR_factor_gt 0.0644
_refine_ls_wR_factor_ref 0.0709
_reflns_number_gt 11128
_reflns_number_total 13632
_reflns_threshold_expression >2sigma(I)
_cod_data_source_file c5sc02681d2.cif
_cod_data_source_block Greg1629n
_cod_depositor_comments
;
The following automatic conversions were performed:

'_symmetry_cell_setting' value 'Monoclinic' changed to 'monoclinic'
according to
/usr/data/users/saulius/crontab/automatic-downloads/rss-feeds/RSC/lib/dictionaries/cif_core.dic
dictionary named 'cif_core.dic' version 2.4.2 from 2011-04-26.

'_exptl_absorpt_correction_type' value 'Empirical' changed to
'empirical' according to
/usr/data/users/saulius/crontab/automatic-downloads/rss-feeds/RSC/lib/dictionaries/cif_core.dic
dictionary named 'cif_core.dic' version 2.4.2 from 2011-04-26.

Automatic conversion script
Id: cif_fix_values 3271 2015-04-21 07:52:19Z andrius 

 Adding full bibliography for 1529403--1529405.cif.
;
_cod_original_sg_symbol_H-M 'C 2/c'
_cod_database_code 1529404

loop_
_symmetry_equiv_pos_as_xyz
'x, y, z'
'-x, y, -z+1/2'
'x+1/2, y+1/2, z'
'-x+1/2, y+1/2, -z+1/2'
'-x, -y, -z'
'x, -y, z-1/2'
'-x+1/2, -y+1/2, -z'
'x+1/2, -y+1/2, z-1/2'

loop_
_atom_site_label
_atom_site_type_symbol
_atom_site_fract_x
_atom_site_fract_y
_atom_site_fract_z
_atom_site_U_iso_or_equiv
_atom_site_adp_type
_atom_site_occupancy
_atom_site_symmetry_multiplicity
_atom_site_calc_flag
_atom_site_refinement_flags
_atom_site_disorder_assembly
_atom_site_disorder_group
C1 C 0.17448(7) 0.66237(14) 0.19682(12) 0.0164(4) Uani 1 1 d . . .
C2 C 0.23694(7) 0.59042(15) 0.26259(12) 0.0215(5) Uani 1 1 d . . .
H2A H 0.2612 0.5592 0.2747 0.026 Uiso 1 1 calc R . .
C3 C 0.22764(8) 0.61532(15) 0.30793(13) 0.0221(5) Uani 1 1 d . . .
H3A H 0.2442 0.6052 0.3584 0.027 Uiso 1 1 calc R . .
C4 C 0.19993(7) 0.58982(14) 0.12972(12) 0.0187(4) Uani 1 1 d . . .
C5 C 0.22357(7) 0.62916(15) 0.10881(13) 0.0212(5) Uani 1 1 d . . .
C6 C 0.21822(8) 0.59769(17) 0.04650(14) 0.0281(6) Uani 1 1 d . . .
H6A H 0.2336 0.6227 0.0303 0.034 Uiso 1 1 calc R . .
C7 C 0.19086(9) 0.53072(18) 0.00801(14) 0.0326(6) Uani 1 1 d . . .
H7A H 0.1871 0.5114 -0.0348 0.039 Uiso 1 1 calc R . .
C8 C 0.16890(8) 0.49175(17) 0.03140(13) 0.0286(6) Uani 1 1 d . . .
H8A H 0.1504 0.4458 0.0044 0.034 Uiso 1 1 calc R . .
C9 C 0.17351(7) 0.51890(15) 0.09401(13) 0.0222(5) Uani 1 1 d . . .
C10 C 0.25552(8) 0.69918(16) 0.15257(14) 0.0254(5) Uani 1 1 d . . .
H10A H 0.2478 0.7267 0.1831 0.031 Uiso 1 1 calc R . .
C11 C 0.29994(8) 0.66070(19) 0.20314(15) 0.0334(6) Uani 1 1 d . . .
H11A H 0.3079 0.6319 0.1745 0.040 Uiso 1 1 calc R . .
H11B H 0.3000 0.6194 0.2355 0.040 Uiso 1 1 calc R . .
H11C H 0.3203 0.7062 0.2317 0.040 Uiso 1 1 calc R . .
C12 C 0.25618(9) 0.76865(18) 0.10593(16) 0.0341(6) Uani 1 1 d . . .
H12A H 0.2275 0.7905 0.0715 0.041 Uiso 1 1 calc R . .
H12B H 0.2668 0.7446 0.0796 0.041 Uiso 1 1 calc R . .
H12C H 0.2747 0.8153 0.1368 0.041 Uiso 1 1 calc R . .
C13 C 0.15395(8) 0.46831(15) 0.12459(14) 0.0256(5) Uani 1 1 d . . .
H13A H 0.1543 0.5057 0.1605 0.031 Uiso 1 1 calc R . .
C14 C 0.18098(9) 0.39011(17) 0.16524(16) 0.0351(6) Uani 1 1 d . . .
H14A H 0.2094 0.4085 0.2051 0.042 Uiso 1 1 calc R . .
H14B H 0.1829 0.3538 0.1323 0.042 Uiso 1 1 calc R . .
H14C H 0.1680 0.3579 0.1845 0.042 Uiso 1 1 calc R . .
C15 C 0.10810(10) 0.4429(2) 0.06802(19) 0.0496(9) Uani 1 1 d . . .
H15A H 0.1069 0.4025 0.0340 0.060 Uiso 1 1 calc R . .
H15B H 0.0915 0.4937 0.0419 0.060 Uiso 1 1 calc R . .
H15C H 0.0965 0.4160 0.0918 0.060 Uiso 1 1 calc R . .
C16 C 0.17009(7) 0.68694(15) 0.30342(12) 0.0190(5) Uani 1 1 d . . .
C17 C 0.13849(8) 0.63589(16) 0.29742(12) 0.0236(5) Uani 1 1 d . . .
C18 C 0.12391(9) 0.65923(18) 0.33839(14) 0.0299(6) Uani 1 1 d . . .
H18A H 0.1025 0.6261 0.3355 0.036 Uiso 1 1 calc R . .
C19 C 0.13995(9) 0.72969(19) 0.38309(14) 0.0315(6) Uani 1 1 d . . .
H19A H 0.1299 0.7441 0.4111 0.038 Uiso 1 1 calc R . .
C20 C 0.17062(8) 0.77908(17) 0.38705(13) 0.0259(5) Uani 1 1 d . . .
H20A H 0.1811 0.8278 0.4174 0.031 Uiso 1 1 calc R . .
C21 C 0.18655(7) 0.75899(15) 0.34742(12) 0.0203(5) Uani 1 1 d . . .
C22 C 0.12056(8) 0.55843(16) 0.24777(13) 0.0278(6) Uani 1 1 d . . .
H22A H 0.1235 0.5691 0.2076 0.033 Uiso 1 1 calc R . .
C23 C 0.14612(10) 0.47827(17) 0.28764(16) 0.0366(7) Uani 1 1 d . . .
H23A H 0.1452 0.4680 0.3291 0.044 Uiso 1 1 calc R . .
H23B H 0.1755 0.4863 0.3044 0.044 Uiso 1 1 calc R . .
H23C H 0.1340 0.4292 0.2549 0.044 Uiso 1 1 calc R . .
C24 C 0.07340(9) 0.54449(19) 0.21377(16) 0.0378(7) Uani 1 1 d . . .
H24A H 0.0580 0.5979 0.1920 0.045 Uiso 1 1 calc R . .
H24B H 0.0698 0.5265 0.2511 0.045 Uiso 1 1 calc R . .
H24C H 0.0623 0.5003 0.1766 0.045 Uiso 1 1 calc R . .
C25 C 0.22106(8) 0.81432(15) 0.35485(13) 0.0218(5) Uani 1 1 d . . .
H25A H 0.2258 0.7951 0.3182 0.026 Uiso 1 1 calc R . .
C26 C 0.26245(8) 0.80258(16) 0.42994(13) 0.0267(5) Uani 1 1 d . . .
H26A H 0.2702 0.7421 0.4380 0.032 Uiso 1 1 calc R . .
H26B H 0.2587 0.8227 0.4666 0.032 Uiso 1 1 calc R . .
H26C H 0.2849 0.8355 0.4332 0.032 Uiso 1 1 calc R . .
C27 C 0.20835(9) 0.90878(15) 0.34100(14) 0.0263(5) Uani 1 1 d . . .
H27C H 0.2300 0.9416 0.3416 0.032 Uiso 1 1 calc R . .
H27B H 0.2058 0.9301 0.3787 0.032 Uiso 1 1 calc R . .
H27A H 0.1812 0.9149 0.2939 0.032 Uiso 1 1 calc R . .
C28 C 0.09291(7) 0.84642(14) -0.00648(11) 0.0151(4) Uani 1 1 d . . .
C29 C 0.04406(7) 0.94223(15) -0.08581(12) 0.0208(5) Uani 1 1 d . . .
H29A H 0.0308 0.9951 -0.1076 0.025 Uiso 1 1 calc R . .
C30 C 0.02771(7) 0.86485(15) -0.11095(12) 0.0199(5) Uani 1 1 d . . .
H30A H 0.0008 0.8525 -0.1539 0.024 Uiso 1 1 calc R . .
C31 C 0.11071(7) 1.00562(14) 0.01381(12) 0.0182(4) Uani 1 1 d . . .
C32 C 0.14088(7) 1.02605(15) 0.00065(12) 0.0208(5) Uani 1 1 d . . .
C33 C 0.16304(8) 1.10167(16) 0.02971(14) 0.0256(5) Uani 1 1 d . . .
H33A H 0.1834 1.1176 0.0214 0.031 Uiso 1 1 calc R . .
C34 C 0.15606(8) 1.15437(16) 0.07055(15) 0.0293(6) Uani 1 1 d . . .
H34A H 0.1716 1.2058 0.0900 0.035 Uiso 1 1 calc R . .
C35 C 0.12646(8) 1.13222(16) 0.08309(15) 0.0286(6) Uani 1 1 d . . .
H35A H 0.1219 1.1688 0.1112 0.034 Uiso 1 1 calc R . .
C36 C 0.10308(7) 1.05685(15) 0.05510(13) 0.0216(5) Uani 1 1 d . . .
C37 C 0.14970(8) 0.96808(16) -0.04296(14) 0.0259(5) Uani 1 1 d . . .
H37A H 0.1417 0.9088 -0.0390 0.031 Uiso 1 1 calc R . .
C38 C 0.19626(9) 0.96635(18) -0.01374(16) 0.0330(6) Uani 1 1 d . . .
H38A H 0.2133 0.9519 0.0377 0.040 Uiso 1 1 calc R . .
H38B H 0.2047 1.0226 -0.0202 0.040 Uiso 1 1 calc R . .
H38C H 0.2008 0.9234 -0.0399 0.040 Uiso 1 1 calc R . .
C39 C 0.12183(9) 0.9924(2) -0.12329(14) 0.0371(7) Uani 1 1 d . . .
H39A H 0.1280 1.0512 -0.1290 0.045 Uiso 1 1 calc R . .
H39B H 0.0920 0.9876 -0.1418 0.045 Uiso 1 1 calc R . .
H39C H 0.1278 0.9538 -0.1502 0.045 Uiso 1 1 calc R . .
C40 C 0.07024(8) 1.03509(16) 0.06889(14) 0.0258(5) Uani 1 1 d . . .
H40A H 0.0623 0.9738 0.0558 0.031 Uiso 1 1 calc R . .
C41 C 0.08760(9) 1.04597(18) 0.14833(15) 0.0338(6) Uani 1 1 d . . .
H41A H 0.0932 1.1065 0.1613 0.041 Uiso 1 1 calc R . .
H41B H 0.1139 1.0135 0.1784 0.041 Uiso 1 1 calc R . .
H41C H 0.0668 1.0248 0.1561 0.041 Uiso 1 1 calc R . .
C42 C 0.03031(8) 1.08910(17) 0.02015(16) 0.0330(6) Uani 1 1 d . . .
H42A H 0.0169 1.0730 -0.0303 0.040 Uiso 1 1 calc R . .
H42B H 0.0380 1.1496 0.0266 0.040 Uiso 1 1 calc R . .
H42C H 0.0106 1.0791 0.0330 0.040 Uiso 1 1 calc R . .
C43 C 0.05496(7) 0.71622(14) -0.08089(12) 0.0178(4) Uani 1 1 d . . .
C44 C 0.03137(7) 0.66003(15) -0.06943(12) 0.0208(5) Uani 1 1 d . . .
C45 C 0.02928(8) 0.57515(16) -0.09019(14) 0.0285(5) Uani 1 1 d . . .
H45A H 0.0135 0.5351 -0.0834 0.034 Uiso 1 1 calc R . .
C46 C 0.04967(9) 0.54836(17) -0.12031(16) 0.0349(6) Uani 1 1 d . . .
H46A H 0.0484 0.4901 -0.1328 0.042 Uiso 1 1 calc R . .
C47 C 0.07184(9) 0.60581(17) -0.13246(15) 0.0311(6) Uani 1 1 d . . .
H47A H 0.0855 0.5865 -0.1537 0.037 Uiso 1 1 calc R . .
C48 C 0.07461(7) 0.69174(16) -0.11415(12) 0.0219(5) Uani 1 1 d . . .
C49 C 0.00651(7) 0.68920(15) -0.04058(12) 0.0206(5) Uani 1 1 d . . .
H49A H 0.0193 0.7434 -0.0130 0.025 Uiso 1 1 calc R . .
C50 C 0.00654(8) 0.62389(17) 0.00950(14) 0.0293(6) Uani 1 1 d . . .
H50A H 0.0356 0.6057 0.0463 0.035 Uiso 1 1 calc R . .
H50B H -0.0104 0.5743 -0.0187 0.035 Uiso 1 1 calc R . .
H50C H -0.0055 0.6499 0.0329 0.035 Uiso 1 1 calc R . .
C51 C -0.03952(8) 0.70745(16) -0.10419(13) 0.0248(5) Uani 1 1 d . . .
H51A H -0.0514 0.6571 -0.1354 0.030 Uiso 1 1 calc R . .
H51B H -0.0402 0.7560 -0.1320 0.030 Uiso 1 1 calc R . .
H51C H -0.0562 0.7209 -0.0857 0.030 Uiso 1 1 calc R . .
C52 C 0.09483(8) 0.75534(16) -0.13570(12) 0.0238(5) Uani 1 1 d . . .
H52A H 0.0983 0.8102 -0.1104 0.029 Uiso 1 1 calc R . .
C53 C 0.13825(9) 0.72880(19) -0.11504(16) 0.0348(6) Uani 1 1 d . . .
H53A H 0.1356 0.6770 -0.1415 0.042 Uiso 1 1 calc R . .
H53B H 0.1569 0.7176 -0.0631 0.042 Uiso 1 1 calc R . .
H53C H 0.1502 0.7747 -0.1272 0.042 Uiso 1 1 calc R . .
C54 C 0.06457(10) 0.7720(3) -0.21694(15) 0.0492(9) Uani 1 1 d . . .
H54A H 0.0376 0.7932 -0.2285 0.059 Uiso 1 1 calc R . .
H54B H 0.0599 0.7188 -0.2432 0.059 Uiso 1 1 calc R . .
H54C H 0.0769 0.8146 -0.2310 0.059 Uiso 1 1 calc R . .
N1 N 0.20440(6) 0.61892(12) 0.19441(10) 0.0175(4) Uani 1 1 d . . .
N2 N 0.18934(6) 0.65881(12) 0.26794(10) 0.0170(4) Uani 1 1 d . . .
N3 N 0.08408(6) 0.93128(12) -0.02183(10) 0.0165(4) Uani 1 1 d . . .
N4 N 0.05749(6) 0.80583(12) -0.06254(9) 0.0156(4) Uani 1 1 d . . .
Si1 Si 0.119676(19) 0.69227(4) 0.10998(3) 0.01628(12) Uani 1 1 d . . .
Si2 Si 0.144990(19) 0.78453(4) 0.05927(3) 0.01581(12) Uani 1 1 d . . .
I1 I 0.088291(5) 0.796222(10) 0.156601(8) 0.02260(4) Uani 1 1 d . . .
I2 I 0.190310(5) 0.895209(9) 0.160554(8) 0.02160(4) Uani 1 1 d . . .
C55 C 0.0409(8) 0.7515(12) 0.3874(8) 0.194(6) Uani 0.50 1 d PDU A -1
H55A H 0.0233 0.7756 0.4012 0.232 Uiso 0.50 1 calc PR A -1
H55B H 0.0678 0.7824 0.4122 0.232 Uiso 0.50 1 calc PR A -1
H55C H 0.0464 0.6911 0.4011 0.232 Uiso 0.50 1 calc PR A -1
C56 C 0.0177(5) 0.7597(11) 0.3051(7) 0.208(4) Uani 0.50 1 d PDU A -1
H56A H 0.0384 0.7561 0.2932 0.250 Uiso 0.50 1 calc PR A -1
H56B H -0.0026 0.7120 0.2806 0.250 Uiso 0.50 1 calc PR A -1
C57 C -0.0062(5) 0.8452(8) 0.2777(5) 0.211(4) Uani 0.50 1 d PDU A -1
H57A H -0.0158 0.8620 0.3078 0.253 Uiso 0.50 1 calc PR A -1
H57B H 0.0132 0.8900 0.2822 0.253 Uiso 0.50 1 calc PR A -1
C58 C -0.0446(3) 0.8381(9) 0.1984(7) 0.204(4) Uani 0.50 1 d PDU A -1
H58A H -0.0633 0.7915 0.1936 0.245 Uiso 0.50 1 calc PR A -1
H58B H -0.0609 0.8919 0.1835 0.245 Uiso 0.50 1 calc PR A -1
C59 C -0.0307(6) 0.8202(8) 0.1487(6) 0.183(4) Uani 0.50 1 d PDU A -1
H59A H -0.0008 0.8372 0.1734 0.220 Uiso 0.50 1 calc PR A -1
H59B H -0.0480 0.8548 0.1044 0.220 Uiso 0.50 1 calc PR A -1
C60 C -0.0356(7) 0.7252(9) 0.1283(9) 0.158(5) Uani 0.50 1 d PDU A -1
H60A H -0.0637 0.7055 0.1123 0.190 Uiso 0.50 1 calc PR A -1
H60B H -0.0140 0.6920 0.1703 0.190 Uiso 0.50 1 calc PR A -1
H60C H -0.0322 0.7177 0.0892 0.190 Uiso 0.50 1 calc PR A -1

loop_
_atom_site_aniso_label
_atom_site_aniso_U_11
_atom_site_aniso_U_22
_atom_site_aniso_U_33
_atom_site_aniso_U_23
_atom_site_aniso_U_13
_atom_site_aniso_U_12
C1 0.0181(11) 0.0137(10) 0.0178(10) -0.0005(8) 0.0107(9) -0.0023(8)
C2 0.0183(11) 0.0190(11) 0.0189(11) 0.0026(9) 0.0061(10) 0.0025(9)
C3 0.0217(12) 0.0204(11) 0.0174(11) 0.0027(9) 0.0075(10) 0.0031(9)
C4 0.0192(11) 0.0176(11) 0.0181(11) 0.0011(9) 0.0101(9) 0.0056(9)
C5 0.0194(11) 0.0207(11) 0.0227(11) 0.0048(9) 0.0118(10) 0.0079(9)
C6 0.0323(14) 0.0309(14) 0.0283(13) 0.0091(11) 0.0217(12) 0.0142(11)
C7 0.0384(15) 0.0365(15) 0.0189(12) 0.0005(11) 0.0144(12) 0.0165(12)
C8 0.0257(13) 0.0262(13) 0.0230(12) -0.0048(10) 0.0081(11) 0.0061(11)
C9 0.0198(12) 0.0188(11) 0.0239(12) 0.0004(9) 0.0104(10) 0.0053(9)
C10 0.0245(13) 0.0246(12) 0.0328(13) 0.0015(10) 0.0198(11) 0.0016(10)
C11 0.0255(14) 0.0363(15) 0.0361(15) 0.0043(12) 0.0166(12) -0.0003(12)
C12 0.0307(15) 0.0325(14) 0.0476(17) 0.0106(13) 0.0275(14) 0.0024(12)
C13 0.0263(13) 0.0165(11) 0.0331(13) -0.0045(10) 0.0168(12) -0.0016(10)
C14 0.0395(16) 0.0280(14) 0.0399(16) 0.0051(12) 0.0242(14) 0.0053(12)
C15 0.0309(16) 0.0439(18) 0.053(2) 0.0087(15) 0.0127(15) -0.0115(14)
C16 0.0214(11) 0.0216(11) 0.0136(10) 0.0027(9) 0.0099(9) 0.0019(9)
C17 0.0243(12) 0.0259(12) 0.0175(11) 0.0020(9) 0.0104(10) -0.0033(10)
C18 0.0301(14) 0.0376(15) 0.0257(13) 0.0007(11) 0.0184(12) -0.0062(12)
C19 0.0337(15) 0.0429(16) 0.0278(13) -0.0023(12) 0.0236(12) -0.0007(12)
C20 0.0291(13) 0.0289(13) 0.0218(12) -0.0035(10) 0.0160(11) -0.0017(11)
C21 0.0233(12) 0.0213(11) 0.0161(11) 0.0014(9) 0.0114(10) 0.0007(9)
C22 0.0357(15) 0.0276(13) 0.0222(12) -0.0024(10) 0.0180(12) -0.0122(11)
C23 0.0457(17) 0.0250(14) 0.0393(16) -0.0035(12) 0.0247(14) -0.0086(12)
C24 0.0356(16) 0.0378(16) 0.0338(15) -0.0039(12) 0.0166(13) -0.0155(13)
C25 0.0270(13) 0.0206(11) 0.0203(11) -0.0035(9) 0.0151(10) -0.0030(10)
C26 0.0252(13) 0.0257(13) 0.0261(12) -0.0018(10) 0.0132(11) -0.0025(10)
C27 0.0357(14) 0.0209(12) 0.0238(12) -0.0031(10) 0.0180(11) -0.0034(11)
C28 0.0184(11) 0.0150(10) 0.0153(10) -0.0015(8) 0.0116(9) -0.0009(8)
C29 0.0182(11) 0.0206(11) 0.0198(11) 0.0029(9) 0.0090(10) 0.0032(9)
C30 0.0170(11) 0.0218(11) 0.0175(11) 0.0010(9) 0.0080(9) 0.0010(9)
C31 0.0167(11) 0.0144(10) 0.0191(11) 0.0010(9) 0.0078(9) -0.0012(9)
C32 0.0206(12) 0.0187(11) 0.0206(11) 0.0046(9) 0.0105(10) 0.0008(9)
C33 0.0223(12) 0.0225(12) 0.0303(13) 0.0046(10) 0.0144(11) -0.0024(10)
C34 0.0257(13) 0.0195(12) 0.0385(15) -0.0039(11) 0.0162(12) -0.0064(10)
C35 0.0284(14) 0.0208(12) 0.0368(14) -0.0073(11) 0.0191(12) -0.0027(10)
C36 0.0195(11) 0.0169(11) 0.0265(12) -0.0006(9) 0.0123(10) 0.0013(9)
C37 0.0325(14) 0.0239(12) 0.0309(13) 0.0014(10) 0.0239(12) -0.0024(11)
C38 0.0394(16) 0.0321(14) 0.0416(16) 0.0085(12) 0.0316(14) 0.0051(12)
C39 0.0402(16) 0.0464(17) 0.0270(14) -0.0033(12) 0.0209(13) -0.0098(14)
C40 0.0270(13) 0.0194(12) 0.0366(14) -0.0086(10) 0.0217(12) -0.0044(10)
C41 0.0382(16) 0.0314(14) 0.0409(16) -0.0089(12) 0.0281(14) -0.0040(12)
C42 0.0245(13) 0.0292(14) 0.0459(16) -0.0114(12) 0.0208(13) -0.0015(11)
C43 0.0166(11) 0.0167(11) 0.0140(10) -0.0028(8) 0.0054(9) 0.0001(9)
C44 0.0176(11) 0.0203(11) 0.0177(11) -0.0013(9) 0.0064(9) -0.0015(9)
C45 0.0261(13) 0.0199(12) 0.0336(14) -0.0062(11) 0.0140(12) -0.0061(10)
C46 0.0366(16) 0.0208(13) 0.0441(16) -0.0132(12) 0.0215(14) -0.0019(11)
C47 0.0307(14) 0.0299(14) 0.0340(14) -0.0129(11) 0.0196(12) -0.0005(11)
C48 0.0188(11) 0.0260(12) 0.0168(11) -0.0044(9) 0.0080(10) -0.0001(10)
C49 0.0204(12) 0.0181(11) 0.0219(11) -0.0020(9) 0.0115(10) -0.0045(9)
C50 0.0260(13) 0.0291(14) 0.0310(14) 0.0060(11) 0.0156(12) -0.0026(11)
C51 0.0242(13) 0.0220(12) 0.0268(12) -0.0020(10) 0.0139(11) -0.0021(10)
C52 0.0254(13) 0.0292(13) 0.0179(11) -0.0030(10) 0.0132(10) 0.0014(10)
C53 0.0341(15) 0.0364(15) 0.0439(16) -0.0001(13) 0.0284(14) 0.0044(12)
C54 0.0381(17) 0.083(3) 0.0190(14) 0.0064(15) 0.0122(13) -0.0081(17)
N1 0.0173(9) 0.0162(9) 0.0171(9) 0.0007(7) 0.0090(8) 0.0003(7)
N2 0.0186(9) 0.0146(9) 0.0151(9) -0.0003(7) 0.0083(8) -0.0004(7)
N3 0.0168(9) 0.0148(9) 0.0174(9) -0.0003(7) 0.0097(8) -0.0007(7)
N4 0.0151(9) 0.0164(9) 0.0140(8) -0.0014(7) 0.0078(8) -0.0003(7)
Si1 0.0161(3) 0.0165(3) 0.0151(3) 0.0008(2) 0.0084(2) 0.0000(2)
Si2 0.0156(3) 0.0161(3) 0.0146(3) -0.0001(2) 0.0081(2) 0.0003(2)
I1 0.02439(8) 0.02418(8) 0.02227(8) 0.00191(6) 0.01529(7) 0.00487(6)
I2 0.02118(8) 0.01975(8) 0.01643(7) -0.00182(6) 0.00667(6) -0.00424(6)
C55 0.193(6) 0.194(6) 0.194(6) 0.0000(10) 0.113(3) 0.0001(10)
C56 0.207(4) 0.208(4) 0.209(4) 0.0009(10) 0.121(3) -0.0001(10)
C57 0.211(4) 0.211(4) 0.211(4) 0.0005(10) 0.122(2) -0.0006(10)
C58 0.204(4) 0.204(4) 0.204(4) 0.0001(10) 0.118(2) -0.0006(10)
C59 0.184(4) 0.183(4) 0.184(4) 0.0002(10) 0.107(2) -0.0003(10)
C60 0.158(5) 0.159(5) 0.159(5) -0.0006(10) 0.093(3) 0.0002(10)

loop_
_atom_type_symbol
_atom_type_description
_atom_type_scat_dispersion_real
_atom_type_scat_dispersion_imag
_atom_type_scat_source
C C 0.0033 0.0016 'International Tables Vol C Tables 4.2.6.8 and 6.1.1.4'
H H 0.0000 0.0000 'International Tables Vol C Tables 4.2.6.8 and 6.1.1.4'
N N 0.0061 0.0033 'International Tables Vol C Tables 4.2.6.8 and 6.1.1.4'
Si Si 0.0817 0.0704 'International Tables Vol C Tables 4.2.6.8 and 6.1.1.4'
I I -0.4742 1.8119 'International Tables Vol C Tables 4.2.6.8 and 6.1.1.4'

loop_
_geom_angle_atom_site_label_1
_geom_angle_atom_site_label_2
_geom_angle_atom_site_label_3
_geom_angle
N2 C1 N1 103.98(18)
N2 C1 Si1 132.39(17)
N1 C1 Si1 122.07(16)
C3 C2 N1 106.9(2)
C3 C2 H2A 126.5
N1 C2 H2A 126.5
C2 C3 N2 107.7(2)
C2 C3 H3A 126.1
N2 C3 H3A 126.1
C5 C4 C9 123.6(2)
C5 C4 N1 119.4(2)
C9 C4 N1 116.8(2)
C6 C5 C4 116.7(2)
C6 C5 C10 120.3(2)
C4 C5 C10 122.9(2)
C7 C6 C5 121.1(2)
C7 C6 H6A 119.5
C5 C6 H6A 119.5
C8 C7 C6 120.6(2)
C8 C7 H7A 119.7
C6 C7 H7A 119.7
C7 C8 C9 121.1(2)
C7 C8 H8A 119.4
C9 C8 H8A 119.4
C8 C9 C4 116.7(2)
C8 C9 C13 120.5(2)
C4 C9 C13 122.6(2)
C5 C10 C12 113.3(2)
C5 C10 C11 110.1(2)
C12 C10 C11 109.6(2)
C5 C10 H10A 107.9
C12 C10 H10A 107.9
C11 C10 H10A 107.9
C10 C11 H11A 109.5
C10 C11 H11B 109.5
H11A C11 H11B 109.5
C10 C11 H11C 109.5
H11A C11 H11C 109.5
H11B C11 H11C 109.5
C10 C12 H12A 109.5
C10 C12 H12B 109.5
H12A C12 H12B 109.5
C10 C12 H12C 109.5
H12A C12 H12C 109.5
H12B C12 H12C 109.5
C9 C13 C15 113.5(2)
C9 C13 C14 110.2(2)
C15 C13 C14 110.9(2)
C9 C13 H13A 107.3
C15 C13 H13A 107.3
C14 C13 H13A 107.3
C13 C14 H14A 109.5
C13 C14 H14B 109.5
H14A C14 H14B 109.5
C13 C14 H14C 109.5
H14A C14 H14C 109.5
H14B C14 H14C 109.5
C13 C15 H15A 109.5
C13 C15 H15B 109.5
H15A C15 H15B 109.5
C13 C15 H15C 109.5
H15A C15 H15C 109.5
H15B C15 H15C 109.5
C21 C16 C17 122.8(2)
C21 C16 N2 118.5(2)
C17 C16 N2 118.5(2)
C18 C17 C16 117.3(2)
C18 C17 C22 121.2(2)
C16 C17 C22 121.6(2)
C19 C18 C17 121.2(2)
C19 C18 H18A 119.4
C17 C18 H18A 119.4
C20 C19 C18 120.0(2)
C20 C19 H19A 120.0
C18 C19 H19A 120.0
C19 C20 C21 121.5(2)
C19 C20 H20A 119.3
C21 C20 H20A 119.3
C16 C21 C20 117.2(2)
C16 C21 C25 123.2(2)
C20 C21 C25 119.5(2)
C17 C22 C23 110.7(2)
C17 C22 C24 112.6(2)
C23 C22 C24 110.8(2)
C17 C22 H22A 107.5
C23 C22 H22A 107.5
C24 C22 H22A 107.5
C22 C23 H23A 109.5
C22 C23 H23B 109.5
H23A C23 H23B 109.5
C22 C23 H23C 109.5
H23A C23 H23C 109.5
H23B C23 H23C 109.5
C22 C24 H24A 109.5
C22 C24 H24B 109.5
H24A C24 H24B 109.5
C22 C24 H24C 109.5
H24A C24 H24C 109.5
H24B C24 H24C 109.5
C21 C25 C26 109.96(19)
C21 C25 C27 111.7(2)
C26 C25 C27 110.4(2)
C21 C25 H25A 108.2
C26 C25 H25A 108.2
C27 C25 H25A 108.2
C25 C26 H26A 109.5
C25 C26 H26B 109.5
H26A C26 H26B 109.5
C25 C26 H26C 109.5
H26A C26 H26C 109.5
H26B C26 H26C 109.5
C25 C27 H27C 109.5
C25 C27 H27B 109.5
H27C C27 H27B 109.5
C25 C27 H27A 109.5
H27C C27 H27A 109.5
H27B C27 H27A 109.5
N3 C28 N4 104.22(18)
N3 C28 Si2 132.73(16)
N4 C28 Si2 121.26(15)
C30 C29 N3 107.5(2)
C30 C29 H29A 126.2
N3 C29 H29A 126.2
C29 C30 N4 107.2(2)
C29 C30 H30A 126.4
N4 C30 H30A 126.4
C36 C31 C32 122.9(2)
C36 C31 N3 118.5(2)
C32 C31 N3 118.4(2)
C33 C32 C31 117.2(2)
C33 C32 C37 120.5(2)
C31 C32 C37 122.3(2)
C34 C33 C32 121.4(2)
C34 C33 H33A 119.3
C32 C33 H33A 119.3
C35 C34 C33 120.1(2)
C35 C34 H34A 120.0
C33 C34 H34A 120.0
C34 C35 C36 121.1(2)
C34 C35 H35A 119.4
C36 C35 H35A 119.4
C31 C36 C35 117.3(2)
C31 C36 C40 122.9(2)
C35 C36 C40 119.8(2)
C38 C37 C32 112.7(2)
C38 C37 C39 111.2(2)
C32 C37 C39 111.0(2)
C38 C37 H37A 107.2
C32 C37 H37A 107.2
C39 C37 H37A 107.2
C37 C38 H38A 109.5
C37 C38 H38B 109.5
H38A C38 H38B 109.5
C37 C38 H38C 109.5
H38A C38 H38C 109.5
H38B C38 H38C 109.5
C37 C39 H39A 109.5
C37 C39 H39B 109.5
H39A C39 H39B 109.5
C37 C39 H39C 109.5
H39A C39 H39C 109.5
H39B C39 H39C 109.5
C36 C40 C41 111.9(2)
C36 C40 C42 110.1(2)
C41 C40 C42 111.1(2)
C36 C40 H40A 107.8
C41 C40 H40A 107.8
C42 C40 H40A 107.8
C40 C41 H41A 109.5
C40 C41 H41B 109.5
H41A C41 H41B 109.5
C40 C41 H41C 109.5
H41A C41 H41C 109.5
H41B C41 H41C 109.5
C40 C42 H42A 109.5
C40 C42 H42B 109.5
H42A C42 H42B 109.5
C40 C42 H42C 109.5
H42A C42 H42C 109.5
H42B C42 H42C 109.5
C44 C43 C48 123.2(2)
C44 C43 N4 119.8(2)
C48 C43 N4 116.9(2)
C45 C44 C43 116.8(2)
C45 C44 C49 120.3(2)
C43 C44 C49 122.7(2)
C46 C45 C44 121.3(2)
C46 C45 H45A 119.3
C44 C45 H45A 119.3
C45 C46 C47 120.4(2)
C45 C46 H46A 119.8
C47 C46 H46A 119.8
C46 C47 C48 121.2(2)
C46 C47 H47A 119.4
C48 C47 H47A 119.4
C47 C48 C43 116.9(2)
C47 C48 C52 120.1(2)
C43 C48 C52 122.7(2)
C44 C49 C50 113.3(2)
C44 C49 C51 109.36(19)
C50 C49 C51 108.9(2)
C44 C49 H49A 108.4
C50 C49 H49A 108.4
C51 C49 H49A 108.4
C49 C50 H50A 109.5
C49 C50 H50B 109.5
H50A C50 H50B 109.5
C49 C50 H50C 109.5
H50A C50 H50C 109.5
H50B C50 H50C 109.5
C49 C51 H51A 109.5
C49 C51 H51B 109.5
H51A C51 H51B 109.5
C49 C51 H51C 109.5
H51A C51 H51C 109.5
H51B C51 H51C 109.5
C48 C52 C53 114.2(2)
C48 C52 C54 108.9(2)
C53 C52 C54 110.8(2)
C48 C52 H52A 107.6
C53 C52 H52A 107.6
C54 C52 H52A 107.6
C52 C53 H53A 109.5
C52 C53 H53B 109.5
H53A C53 H53B 109.5
C52 C53 H53C 109.5
H53A C53 H53C 109.5
H53B C53 H53C 109.5
C52 C54 H54A 109.5
C52 C54 H54B 109.5
H54A C54 H54B 109.5
C52 C54 H54C 109.5
H54A C54 H54C 109.5
H54B C54 H54C 109.5
C1 N1 C2 110.88(19)
C1 N1 C4 126.13(18)
C2 N1 C4 121.86(19)
C1 N2 C3 110.50(19)
C1 N2 C16 130.28(19)
C3 N2 C16 119.05(18)
C28 N3 C29 110.44(18)
C28 N3 C31 130.21(19)
C29 N3 C31 119.07(18)
C28 N4 C30 110.63(18)
C28 N4 C43 125.39(18)
C30 N4 C43 121.99(18)
C1 Si1 Si2 97.04(7)
C1 Si1 I1 103.42(7)
Si2 Si1 I1 103.90(3)
C28 Si2 Si1 97.94(7)
C28 Si2 I2 102.56(7)
Si1 Si2 I2 103.45(3)
C56 C55 H55A 109.5
C56 C55 H55B 109.5
H55A C55 H55B 109.5
C56 C55 H55C 109.5
H55A C55 H55C 109.5
H55B C55 H55C 109.5
C57 C56 C55 110.8(2)
C57 C56 H56A 109.5
C55 C56 H56A 109.5
C57 C56 H56B 109.5
C55 C56 H56B 109.5
H56A C56 H56B 108.1
C58 C57 C56 110.9(2)
C58 C57 H57A 109.5
C56 C57 H57A 109.5
C58 C57 H57B 109.5
C56 C57 H57B 109.5
H57A C57 H57B 108.0
C59 C58 C57 111.2(2)
C59 C58 H58A 109.4
C57 C58 H58A 109.4
C59 C58 H58B 109.4
C57 C58 H58B 109.4
H58A C58 H58B 108.0
C58 C59 C60 111.4(2)
C58 C59 H59A 109.3
C60 C59 H59A 109.3
C58 C59 H59B 109.3
C60 C59 H59B 109.3
H59A C59 H59B 108.0
C59 C60 H60A 109.5
C59 C60 H60B 109.5
H60A C60 H60B 109.5
C59 C60 H60C 109.5
H60A C60 H60C 109.5
H60B C60 H60C 109.5

loop_
_geom_bond_atom_site_label_1
_geom_bond_atom_site_label_2
_geom_bond_distance
C1 N2 1.370(3)
C1 N1 1.376(3)
C1 Si1 1.943(2)
C2 C3 1.336(3)
C2 N1 1.389(3)
C2 H2A 0.9500
C3 N2 1.391(3)
C3 H3A 0.9500
C4 C5 1.400(3)
C4 C9 1.408(3)
C4 N1 1.454(3)
C5 C6 1.400(3)
C5 C10 1.518(3)
C6 C7 1.385(4)
C6 H6A 0.9500
C7 C8 1.384(4)
C7 H7A 0.9500
C8 C9 1.397(3)
C8 H8A 0.9500
C9 C13 1.519(3)
C10 C12 1.532(3)
C10 C11 1.537(4)
C10 H10A 1.0000
C11 H11A 0.9800
C11 H11B 0.9800
C11 H11C 0.9800
C12 H12A 0.9800
C12 H12B 0.9800
C12 H12C 0.9800
C13 C15 1.526(4)
C13 C14 1.528(4)
C13 H13A 1.0000
C14 H14A 0.9800
C14 H14B 0.9800
C14 H14C 0.9800
C15 H15A 0.9800
C15 H15B 0.9800
C15 H15C 0.9800
C16 C21 1.395(3)
C16 C17 1.405(3)
C16 N2 1.453(3)
C17 C18 1.394(3)
C17 C22 1.525(3)
C18 C19 1.382(4)
C18 H18A 0.9500
C19 C20 1.380(4)
C19 H19A 0.9500
C20 C21 1.395(3)
C20 H20A 0.9500
C21 C25 1.522(3)
C22 C23 1.531(4)
C22 C24 1.536(4)
C22 H22A 1.0000
C23 H23A 0.9800
C23 H23B 0.9800
C23 H23C 0.9800
C24 H24A 0.9800
C24 H24B 0.9800
C24 H24C 0.9800
C25 C26 1.534(3)
C25 C27 1.535(3)
C25 H25A 1.0000
C26 H26A 0.9800
C26 H26B 0.9800
C26 H26C 0.9800
C27 H27C 0.9800
C27 H27B 0.9800
C27 H27A 0.9800
C28 N3 1.368(3)
C28 N4 1.375(3)
C28 Si2 1.939(2)
C29 C30 1.335(3)
C29 N3 1.393(3)
C29 H29A 0.9500
C30 N4 1.389(3)
C30 H30A 0.9500
C31 C36 1.394(3)
C31 C32 1.406(3)
C31 N3 1.454(3)
C32 C33 1.387(3)
C32 C37 1.525(3)
C33 C34 1.384(4)
C33 H33A 0.9500
C34 C35 1.382(4)
C34 H34A 0.9500
C35 C36 1.399(3)
C35 H35A 0.9500
C36 C40 1.520(3)
C37 C38 1.523(4)
C37 C39 1.538(4)
C37 H37A 1.0000
C38 H38A 0.9800
C38 H38B 0.9800
C38 H38C 0.9800
C39 H39A 0.9800
C39 H39B 0.9800
C39 H39C 0.9800
C40 C41 1.530(4)
C40 C42 1.535(4)
C40 H40A 1.0000
C41 H41A 0.9800
C41 H41B 0.9800
C41 H41C 0.9800
C42 H42A 0.9800
C42 H42B 0.9800
C42 H42C 0.9800
C43 C44 1.401(3)
C43 C48 1.406(3)
C43 N4 1.453(3)
C44 C45 1.399(3)
C44 C49 1.521(3)
C45 C46 1.381(4)
C45 H45A 0.9500
C46 C47 1.381(4)
C46 H46A 0.9500
C47 C48 1.396(3)
C47 H47A 0.9500
C48 C52 1.517(3)
C49 C50 1.532(3)
C49 C51 1.540(3)
C49 H49A 1.0000
C50 H50A 0.9800
C50 H50B 0.9800
C50 H50C 0.9800
C51 H51A 0.9800
C51 H51B 0.9800
C51 H51C 0.9800
C52 C53 1.523(4)
C52 C54 1.533(4)
C52 H52A 1.0000
C53 H53A 0.9800
C53 H53B 0.9800
C53 H53C 0.9800
C54 H54A 0.9800
C54 H54B 0.9800
C54 H54C 0.9800
Si1 Si2 2.3909(9)
Si1 I1 2.6036(6)
Si2 I2 2.5919(6)
C55 C56 1.544(2)
C55 H55A 0.9800
C55 H55B 0.9800
C55 H55C 0.9800
C56 C57 1.541(2)
C56 H56A 0.9900
C56 H56B 0.9900
C57 C58 1.540(2)
C57 H57A 0.9900
C57 H57B 0.9900
C58 C59 1.537(2)
C58 H58A 0.9900
C58 H58B 0.9900
C59 C60 1.539(2)
C59 H59A 0.9900
C59 H59B 0.9900
C60 H60A 0.9800
C60 H60B 0.9800
C60 H60C 0.9800

loop_
_geom_torsion_atom_site_label_1
_geom_torsion_atom_site_label_2
_geom_torsion_atom_site_label_3
_geom_torsion_atom_site_label_4
_geom_torsion
N1 C2 C3 N2 0.3(3)
C9 C4 C5 C6 3.5(3)
N1 C4 C5 C6 179.3(2)
C9 C4 C5 C10 -173.1(2)
N1 C4 C5 C10 2.7(3)
C4 C5 C6 C7 -0.2(3)
C10 C5 C6 C7 176.5(2)
C5 C6 C7 C8 -1.7(4)
C6 C7 C8 C9 0.3(4)
C7 C8 C9 C4 2.8(4)
C7 C8 C9 C13 -171.7(2)
C5 C4 C9 C8 -4.8(3)
N1 C4 C9 C8 179.3(2)
C5 C4 C9 C13 169.6(2)
N1 C4 C9 C13 -6.3(3)
C6 C5 C10 C12 40.9(3)
C4 C5 C10 C12 -142.6(2)
C6 C5 C10 C11 -82.2(3)
C4 C5 C10 C11 94.3(3)
C8 C9 C13 C15 -47.0(3)
C4 C9 C13 C15 138.8(3)
C8 C9 C13 C14 78.1(3)
C4 C9 C13 C14 -96.0(3)
C21 C16 C17 C18 -0.7(4)
N2 C16 C17 C18 173.0(2)
C21 C16 C17 C22 178.8(2)
N2 C16 C17 C22 -7.4(3)
C16 C17 C18 C19 0.0(4)
C22 C17 C18 C19 -179.6(2)
C17 C18 C19 C20 0.8(4)
C18 C19 C20 C21 -0.9(4)
C17 C16 C21 C20 0.7(3)
N2 C16 C21 C20 -173.1(2)
C17 C16 C21 C25 179.4(2)
N2 C16 C21 C25 5.7(3)
C19 C20 C21 C16 0.2(4)
C19 C20 C21 C25 -178.7(2)
C18 C17 C22 C23 -90.8(3)
C16 C17 C22 C23 89.7(3)
C18 C17 C22 C24 34.0(3)
C16 C17 C22 C24 -145.6(2)
C16 C21 C25 C26 -109.6(3)
C20 C21 C25 C26 69.2(3)
C16 C21 C25 C27 127.5(2)
C20 C21 C25 C27 -53.8(3)
N3 C29 C30 N4 0.2(3)
C36 C31 C32 C33 -1.1(3)
N3 C31 C32 C33 174.0(2)
C36 C31 C32 C37 178.3(2)
N3 C31 C32 C37 -6.6(3)
C31 C32 C33 C34 0.6(4)
C37 C32 C33 C34 -178.8(2)
C32 C33 C34 C35 -0.1(4)
C33 C34 C35 C36 0.0(4)
C32 C31 C36 C35 1.0(4)
N3 C31 C36 C35 -174.1(2)
C32 C31 C36 C40 179.5(2)
N3 C31 C36 C40 4.5(3)
C34 C35 C36 C31 -0.4(4)
C34 C35 C36 C40 -179.0(2)
C33 C32 C37 C38 36.3(3)
C31 C32 C37 C38 -143.1(2)
C33 C32 C37 C39 -89.1(3)
C31 C32 C37 C39 91.5(3)
C31 C36 C40 C41 133.8(2)
C35 C36 C40 C41 -47.7(3)
C31 C36 C40 C42 -102.1(3)
C35 C36 C40 C42 76.4(3)
C48 C43 C44 C45 2.5(3)
N4 C43 C44 C45 178.2(2)
C48 C43 C44 C49 -173.5(2)
N4 C43 C44 C49 2.2(3)
C43 C44 C45 C46 0.2(4)
C49 C44 C45 C46 176.3(2)
C44 C45 C46 C47 -1.7(4)
C45 C46 C47 C48 0.6(4)
C46 C47 C48 C43 1.9(4)
C46 C47 C48 C52 -173.0(2)
C44 C43 C48 C47 -3.6(3)
N4 C43 C48 C47 -179.4(2)
C44 C43 C48 C52 171.2(2)
N4 C43 C48 C52 -4.6(3)
C45 C44 C49 C50 39.8(3)
C43 C44 C49 C50 -144.3(2)
C45 C44 C49 C51 -81.8(3)
C43 C44 C49 C51 94.1(3)
C47 C48 C52 C53 -50.9(3)
C43 C48 C52 C53 134.5(2)
C47 C48 C52 C54 73.6(3)
C43 C48 C52 C54 -101.1(3)
N2 C1 N1 C2 -0.7(2)
Si1 C1 N1 C2 -168.02(16)
N2 C1 N1 C4 167.2(2)
Si1 C1 N1 C4 -0.1(3)
C3 C2 N1 C1 0.2(3)
C3 C2 N1 C4 -168.3(2)
C5 C4 N1 C1 110.2(3)
C9 C4 N1 C1 -73.7(3)
C5 C4 N1 C2 -83.2(3)
C9 C4 N1 C2 92.9(3)
N1 C1 N2 C3 0.8(2)
Si1 C1 N2 C3 166.29(18)
N1 C1 N2 C16 -174.3(2)
Si1 C1 N2 C16 -8.8(4)
C2 C3 N2 C1 -0.7(3)
C2 C3 N2 C16 175.0(2)
C21 C16 N2 C1 -108.4(3)
C17 C16 N2 C1 77.6(3)
C21 C16 N2 C3 76.9(3)
C17 C16 N2 C3 -97.2(3)
N4 C28 N3 C29 0.2(2)
Si2 C28 N3 C29 164.52(17)
N4 C28 N3 C31 -173.7(2)
Si2 C28 N3 C31 -9.3(3)
C30 C29 N3 C28 -0.2(3)
C30 C29 N3 C31 174.39(19)
C36 C31 N3 C28 -107.3(3)
C32 C31 N3 C28 77.4(3)
C36 C31 N3 C29 79.3(3)
C32 C31 N3 C29 -96.0(3)
N3 C28 N4 C30 -0.1(2)
Si2 C28 N4 C30 -166.65(15)
N3 C28 N4 C43 164.05(19)
Si2 C28 N4 C43 -2.5(3)
C29 C30 N4 C28 -0.1(3)
C29 C30 N4 C43 -164.8(2)
C44 C43 N4 C28 109.9(2)
C48 C43 N4 C28 -74.1(3)
C44 C43 N4 C30 -87.7(3)
C48 C43 N4 C30 88.3(3)
N2 C1 Si1 Si2 133.5(2)
N1 C1 Si1 Si2 -63.19(17)
N2 C1 Si1 I1 27.4(2)
N1 C1 Si1 I1 -169.35(16)
N3 C28 Si2 Si1 134.0(2)
N4 C28 Si2 Si1 -63.78(17)
N3 C28 Si2 I2 28.3(2)
N4 C28 Si2 I2 -169.54(15)
C1 Si1 Si2 C28 -160.31(9)
I1 Si1 Si2 C28 -54.56(7)
C1 Si1 Si2 I2 -55.29(7)
I1 Si1 Si2 I2 50.46(3)
C55 C56 C57 C58 -152.9(17)
C56 C57 C58 C59 -64.4(15)
C57 C58 C59 C60 100.5(11)
